data_4510582
loop_
_publ_author_name
'Cantos, Paula M.'
'Cahill, Christopher L.'

_publ_section_title
;
 A Family of UO22+--5-Nitro-1,3-dicarboxylate Hybrid Materials: Structural
 Variation As a Function of pH and Structure Directing Species
;
_journal_issue 6
_journal_name_full 'Crystal Growth &amp; Design'
_journal_page_first 3044
_journal_paper_doi 10.1021/cg500304d
_journal_volume 14
_journal_year 2014
_chemical_formula_sum 'C19 H15 N3 O14 U'
_chemical_formula_weight 747.37
_space_group_crystal_system monoclinic
_space_group_IT_number 14
_space_group_name_Hall '-P 2ybc'
_space_group_name_H-M_alt 'P 1 21/c 1'
_symmetry_cell_setting monoclinic
_symmetry_Int_Tables_number 14
_symmetry_space_group_name_Hall '-P 2ybc'
_symmetry_space_group_name_H-M 'P 1 21/c 1'
_atom_sites_solution_hydrogens geom
_audit_creation_method SHELXL-2013
_cell_angle_alpha 90
_cell_angle_beta 99.59
_cell_angle_gamma 90
_cell_formula_units_Z 4
_cell_length_a 11.8861(3)
_cell_length_b 20.3996(6)
_cell_length_c 9.7156(3)
_cell_measurement_reflns_used 26176
_cell_measurement_temperature 293(2)
_cell_measurement_theta_max 56.996
_cell_measurement_theta_min 4.698
_cell_volume 2322.84(12)
_computing_cell_refinement 'SAINT (Bruker-AXS)'
_computing_data_collection 'SMART V5.05 (Bruker-AXS)'
_computing_data_reduction 'SAINT (Bruker-AXS)'
_computing_molecular_graphics 'SHELXL-2013 (Sheldrick, 1997)'
_computing_publication_material 'WINGX (Farrugia, 1998)'
_computing_structure_refinement 'SHELXL-2013 (Sheldrick, 2013)'
_computing_structure_solution 'SHELXS-2013, G. Sheldrick (1990)'
_diffrn_ambient_temperature 293(2)
_diffrn_measured_fraction_theta_full 1.000
_diffrn_measured_fraction_theta_max 0.938
_diffrn_radiation_probe x-ray
_diffrn_radiation_type MoK\a
_diffrn_radiation_wavelength 0.71073
_diffrn_reflns_av_R_equivalents 0.0389
_diffrn_reflns_av_unetI/netI 0.0392
_diffrn_reflns_Laue_measured_fraction_full 1.000
_diffrn_reflns_Laue_measured_fraction_max 0.938
_diffrn_reflns_limit_h_max 16
_diffrn_reflns_limit_h_min -16
_diffrn_reflns_limit_k_max 29
_diffrn_reflns_limit_k_min -28
_diffrn_reflns_limit_l_max 13
_diffrn_reflns_limit_l_min -13
_diffrn_reflns_number 25752
_diffrn_reflns_point_group_measured_fraction_full 1.000
_diffrn_reflns_point_group_measured_fraction_max 0.938
_diffrn_reflns_theta_full 25.500
_diffrn_reflns_theta_max 30.351
_diffrn_reflns_theta_min 1.738
_diffrn_source 'sealed X-ray tube'
_exptl_absorpt_coefficient_mu 7.067
_exptl_absorpt_correction_T_max 0.7460
_exptl_absorpt_correction_T_min 0.6153
_exptl_absorpt_correction_type multi-scan
_exptl_absorpt_process_details multi-scan
_exptl_crystal_colour yellow
_exptl_crystal_density_diffrn 2.137
_exptl_crystal_description plate
_exptl_crystal_F_000 1416
_exptl_crystal_size_max 0.4
_exptl_crystal_size_mid 0.2
_exptl_crystal_size_min 0.1
_refine_diff_density_max 1.668
_refine_diff_density_min -1.712
_refine_diff_density_rms 0.139
_refine_ls_extinction_method none
_refine_ls_goodness_of_fit_ref 1.025
_refine_ls_hydrogen_treatment constr
_refine_ls_matrix_type full
_refine_ls_number_parameters 334
_refine_ls_number_reflns 6555
_refine_ls_number_restraints 0
_refine_ls_restrained_S_all 1.025
_refine_ls_R_factor_all 0.0547
_refine_ls_R_factor_gt 0.0349
_refine_ls_shift/su_max 0.004
_refine_ls_shift/su_mean 0.000
_refine_ls_structure_factor_coef Fsqd
_refine_ls_weighting_details 'w=1/[\s^2^(Fo^2^)+(0.0296P)^2^+5.4598P] where P=(Fo^2^+2Fc^2^)/3'
_refine_ls_weighting_scheme calc
_refine_ls_wR_factor_gt 0.0709
_refine_ls_wR_factor_ref 0.0779
_reflns_Friedel_coverage 0.000
_reflns_number_gt 5021
_reflns_number_total 6985
_reflns_threshold_expression 'I > 2\s(I)'
_cod_data_source_file cg500304d_si_002.cif
_cod_data_source_block Compound4
_cod_depositor_comments 'Adding full bibliography for 4510579--4510582.cif.'
_cod_original_cell_volume 2322.82(12)
_cod_original_sg_symbol_H-M 'P 21/c'
_cod_database_code 4510582
_shelx_space_group_comment
;
The symmetry employed for this shelxl refinement is uniquely defined
by the following loop, which should always be used as a source of
symmetry information in preference to the above space-group names.
They are only intended as comments.
;
_shelxl_version_number 2013-4

loop_
_space_group_symop_operation_xyz
'x, y, z'
'-x, y+1/2, -z+1/2'
'-x, -y, -z'
'x, -y-1/2, z-1/2'

loop_
_atom_site_label
_atom_site_type_symbol
_atom_site_fract_x
_atom_site_fract_y
_atom_site_fract_z
_atom_site_U_iso_or_equiv
_atom_site_adp_type
_atom_site_occupancy
_atom_site_site_symmetry_order
_atom_site_calc_flag
_atom_site_refinement_flags_posn
_atom_site_refinement_flags_adp
C1 C 1.0075(4) 0.0980(2) 0.9726(5) 0.0338(11) Uani 1 1 d . .
C2 C 1.0141(4) 0.1667(2) 0.9194(5) 0.0292(9) Uani 1 1 d . .
C3 C 0.9418(4) 0.1863(3) 0.8001(5) 0.0366(11) Uani 1 1 d . .
H3 H 0.8958 0.1553 0.7478 0.044 Uiso 1 1 calc R U
C4 C 0.9362(4) 0.2501(3) 0.7573(5) 0.0417(12) Uani 1 1 d . .
C5 C 1.0040(5) 0.2959(3) 0.8359(6) 0.0499(15) Uani 1 1 d . .
H5 H 0.9999 0.3399 0.8098 0.060 Uiso 1 1 calc R U
C6 C 1.0787(5) 0.2760(3) 0.9548(6) 0.0423(12) Uani 1 1 d . .
C7 C 1.0866(4) 0.2111(2) 0.9977(5) 0.0315(10) Uani 1 1 d . .
H7 H 1.1381 0.1979 1.0755 0.038 Uiso 1 1 calc R U
C8 C 0.8460(6) 0.2647(3) 0.6225(7) 0.0562(17) Uani 1 1 d . .
C9 C 1.3585(4) 0.1025(2) 1.3445(5) 0.0343(11) Uani 1 1 d . .
C10 C 1.4264(4) 0.1493(2) 1.4429(5) 0.0304(10) Uani 1 1 d . .
C11 C 1.4068(4) 0.2167(2) 1.4295(5) 0.0354(11) Uani 1 1 d . .
H11 H 1.3542 0.2335 1.3564 0.042 Uiso 1 1 calc R U
C12 C 1.4681(4) 0.2578(2) 1.5284(5) 0.0351(10) Uani 1 1 d . .
C13 C 1.5467(4) 0.2344(2) 1.6384(5) 0.0353(11) Uani 1 1 d . .
H13 H 1.5854 0.2630 1.7045 0.042 Uiso 1 1 calc R U
C14 C 1.5666(4) 0.1676(2) 1.6485(5) 0.0292(9) Uani 1 1 d . .
C15 C 1.5077(3) 0.1255(2) 1.5504(5) 0.0273(9) Uani 1 1 d . .
H15 H 1.5228 0.0808 1.5565 0.033 Uiso 1 1 calc R U
C16 C 1.3440(4) -0.1418(2) 1.2362(5) 0.0365(11) Uani 1 1 d . .
C17 C 0.3490(8) 0.0068(4) 0.7314(11) 0.100(3) Uani 1 1 d . .
H17A H 0.4100 -0.0157 0.6978 0.149 Uiso 1 1 calc R U
H17B H 0.3647 0.0087 0.8315 0.149 Uiso 1 1 calc R U
H17C H 0.3424 0.0505 0.6943 0.149 Uiso 1 1 calc R U
C18 C 0.1458(7) -0.0066(4) 0.7213(9) 0.081(2) Uani 1 1 d . .
H18A H 0.0880 -0.0375 0.6834 0.122 Uiso 1 1 calc R U
H18B H 0.1267 0.0359 0.6816 0.122 Uiso 1 1 calc R U
H18C H 0.1505 -0.0045 0.8208 0.122 Uiso 1 1 calc R U
C19 C 0.2571(9) -0.0876(4) 0.6222(9) 0.113(4) Uani 1 1 d . .
H19A H 0.3339 -0.0941 0.6062 0.170 Uiso 1 1 calc R U
H19B H 0.2060 -0.0879 0.5346 0.170 Uiso 1 1 calc R U
H19C H 0.2368 -0.1222 0.6804 0.170 Uiso 1 1 calc R U
N1 N 1.1471(6) 0.3246(3) 1.0428(6) 0.0634(15) Uani 1 1 d . .
N2 N 1.4511(5) 0.3288(2) 1.5146(6) 0.0575(13) Uani 1 1 d . .
N3 N 0.2492(8) -0.0262(5) 0.6898(15) 0.200(7) Uani 1 1 d . .
O1 O 1.1409(3) 0.00820(17) 1.3397(4) 0.0447(9) Uani 1 1 d . .
O2 O 1.2786(4) 0.0078(2) 1.0463(4) 0.0658(12) Uani 1 1 d . .
O3 O 1.2759(3) 0.12232(17) 1.2555(4) 0.0469(9) Uani 1 1 d . .
O4 O 1.3811(3) 0.04192(16) 1.3556(4) 0.0427(9) Uani 1 1 d . .
O5 O 1.2974(3) -0.08853(18) 1.2629(4) 0.0487(10) Uani 1 1 d . .
O6 O 1.0751(3) 0.08167(17) 1.0791(4) 0.0590(12) Uani 1 1 d . .
O7 O 0.9320(3) 0.06151(17) 0.9110(4) 0.0558(11) Uani 1 1 d . .
O8 O 1.3209(4) -0.1732(2) 1.1283(4) 0.0666(13) Uani 1 1 d . .
O9 O 0.8089(4) 0.2227(3) 0.5470(5) 0.0787(15) Uani 1 1 d . .
O10 O 0.8267(4) 0.3279(3) 0.6125(5) 0.0724(14) Uani 1 1 d . .
O11 O 1.1282(7) 0.3816(2) 1.0163(6) 0.133(3) Uani 1 1 d . .
O12 O 1.2179(5) 0.3063(3) 1.1368(6) 0.0866(17) Uani 1 1 d . .
O13 O 1.3830(6) 0.3487(2) 1.4172(6) 0.112(2) Uani 1 1 d . .
O14 O 1.5048(4) 0.36423(19) 1.6011(5) 0.0711(14) Uani 1 1 d . .
U1 U 1.21037(2) 0.00899(2) 1.19293(2) 0.02945(6) Uani 1 1 d . .

loop_
_atom_site_aniso_label
_atom_site_aniso_U_11
_atom_site_aniso_U_22
_atom_site_aniso_U_33
_atom_site_aniso_U_23
_atom_site_aniso_U_13
_atom_site_aniso_U_12
C1 0.029(2) 0.027(2) 0.039(3) -0.0050(19) -0.013(2) 0.0073(18)
C2 0.025(2) 0.033(2) 0.027(2) 0.0018(17) -0.0034(18) 0.0049(18)
C3 0.030(3) 0.047(3) 0.031(2) 0.006(2) 0.001(2) 0.007(2)
C4 0.035(3) 0.058(3) 0.034(3) 0.017(2) 0.011(2) 0.010(2)
C5 0.063(4) 0.043(3) 0.049(3) 0.024(3) 0.026(3) 0.017(3)
C6 0.051(3) 0.038(3) 0.042(3) 0.001(2) 0.019(3) -0.006(2)
C7 0.028(2) 0.038(3) 0.028(2) 0.0023(19) 0.0011(18) 0.0003(19)
C8 0.054(4) 0.068(4) 0.054(4) 0.031(3) 0.030(3) 0.017(3)
C9 0.024(2) 0.037(3) 0.036(3) 0.000(2) -0.0125(19) -0.0044(19)
C10 0.024(2) 0.035(2) 0.029(2) -0.0010(18) -0.0042(18) -0.0012(18)
C11 0.033(3) 0.036(3) 0.033(3) 0.0053(19) -0.005(2) 0.005(2)
C12 0.035(3) 0.027(2) 0.041(3) -0.0013(19) 0.002(2) 0.0065(19)
C13 0.030(2) 0.036(3) 0.037(3) -0.014(2) -0.003(2) -0.0018(19)
C14 0.022(2) 0.034(2) 0.029(2) -0.0063(18) -0.0041(17) 0.0011(17)
C15 0.021(2) 0.028(2) 0.030(2) -0.0017(18) -0.0050(17) 0.0011(16)
C16 0.030(3) 0.043(3) 0.032(3) -0.008(2) -0.009(2) 0.006(2)
C17 0.099(7) 0.102(7) 0.106(7) -0.012(5) 0.039(6) -0.016(5)
C18 0.067(5) 0.102(6) 0.075(5) 0.011(4) 0.013(4) 0.033(4)
C19 0.190(11) 0.070(5) 0.100(7) -0.020(5) 0.085(7) -0.010(6)
N1 0.093(5) 0.046(3) 0.055(3) -0.002(2) 0.022(3) -0.028(3)
N2 0.071(4) 0.031(2) 0.066(3) -0.006(2) -0.003(3) 0.011(2)
N3 0.123(7) 0.125(7) 0.396(18) -0.173(10) 0.174(10) -0.075(6)
O1 0.041(2) 0.049(2) 0.042(2) -0.0042(16) 0.0015(16) 0.0011(16)
O2 0.066(3) 0.091(3) 0.039(2) 0.001(2) 0.007(2) -0.007(2)
O3 0.041(2) 0.039(2) 0.049(2) 0.0041(16) -0.0265(16) -0.0042(15)
O4 0.038(2) 0.0343(19) 0.046(2) -0.0056(15) -0.0209(16) 0.0027(15)
O5 0.042(2) 0.040(2) 0.053(2) -0.0069(16) -0.0243(17) 0.0132(16)
O6 0.059(2) 0.0308(19) 0.068(3) 0.0076(17) -0.045(2) -0.0026(17)
O7 0.051(2) 0.0318(19) 0.069(3) -0.0079(17) -0.036(2) -0.0001(16)
O8 0.056(3) 0.085(3) 0.046(2) -0.033(2) -0.028(2) 0.027(2)
O9 0.071(3) 0.105(4) 0.050(3) 0.013(3) -0.018(2) 0.003(3)
O10 0.067(3) 0.088(3) 0.065(3) 0.040(3) 0.018(2) 0.025(3)
O11 0.261(9) 0.033(3) 0.096(4) 0.008(3) 0.002(5) -0.032(4)
O12 0.091(4) 0.072(3) 0.087(4) -0.017(3) -0.013(3) -0.038(3)
O13 0.168(6) 0.041(3) 0.096(4) 0.000(3) -0.065(4) 0.032(3)
O14 0.087(3) 0.033(2) 0.086(3) -0.017(2) -0.006(3) 0.003(2)
U1 0.02807(9) 0.03081(9) 0.02387(9) -0.00192(7) -0.01202(6) 0.00126(7)

loop_
_atom_type_symbol
_atom_type_description
_atom_type_scat_dispersion_real
_atom_type_scat_dispersion_imag
_atom_type_scat_source
C C 0.0033 0.0016 'International Tables Vol C Tables 4.2.6.8 and 6.1.1.4'
N N 0.0061 0.0033 'International Tables Vol C Tables 4.2.6.8 and 6.1.1.4'
O O 0.0106 0.0060 'International Tables Vol C Tables 4.2.6.8 and 6.1.1.4'
U U -9.6767 9.6646 'International Tables Vol C Tables 4.2.6.8 and 6.1.1.4'
H H 0.0000 0.0000 'International Tables Vol C Tables 4.2.6.8 and 6.1.1.4'

loop_
_geom_angle_atom_site_label_1
_geom_angle_atom_site_label_2
_geom_angle_atom_site_label_3
_geom_angle
_geom_angle_site_symmetry_1
_geom_angle_site_symmetry_3
O7 C1 O6 123.7(5) . .
O7 C1 C2 118.0(4) . .
O6 C1 C2 118.2(4) . .
C3 C2 C7 120.9(4) . .
C3 C2 C1 119.9(4) . .
C7 C2 C1 119.0(4) . .
C4 C3 C2 121.5(5) . .
C3 C4 C5 119.0(5) . .
C3 C4 C8 115.2(5) . .
C5 C4 C8 125.8(5) . .
C4 C5 C6 119.6(5) . .
C7 C6 C5 121.9(5) . .
C7 C6 N1 117.9(5) . .
C5 C6 N1 120.1(5) . .
C2 C7 C6 117.0(4) . .
O9 C8 O10 129.3(7) . .
O9 C8 C4 121.1(6) . .
O10 C8 C4 109.5(6) . .
O3 C9 O4 120.1(4) . .
O3 C9 C10 120.7(4) . .
O4 C9 C10 119.1(4) . .
O3 C9 U1 61.0(2) . .
O4 C9 U1 59.5(2) . .
C10 C9 U1 170.9(4) . .
C15 C10 C11 120.0(4) . .
C15 C10 C9 119.6(4) . .
C11 C10 C9 120.5(4) . .
C12 C11 C10 118.1(4) . .
C13 C12 C11 122.4(4) . .
C13 C12 N2 118.5(4) . .
C11 C12 N2 119.1(4) . .
C12 C13 C14 118.7(4) . .
C15 C14 C13 120.1(4) . .
C15 C14 C16 120.6(4) . 3_858
C13 C14 C16 119.3(4) . 3_858
C14 C15 C10 120.7(4) . .
O8 C16 O5 125.7(4) . .
O8 C16 C14 119.0(4) . 3_858
O5 C16 C14 115.3(4) . 3_858
O12 N1 O11 123.2(6) . .
O12 N1 C6 119.2(5) . .
O11 N1 C6 117.6(6) . .
O14 N2 O13 123.5(5) . .
O14 N2 C12 118.6(5) . .
O13 N2 C12 117.9(5) . .
C17 N3 C18 123.8(8) . .
C17 N3 C19 116.7(8) . .
C18 N3 C19 119.2(8) . .
C9 O3 U1 92.6(3) . .
C9 O4 U1 94.1(3) . .
C16 O5 U1 151.1(4) . .
C1 O6 U1 149.9(4) . .
C1 O7 U1 177.0(4) . 3_757
O2 U1 O1 178.66(19) . .
O2 U1 O5 89.00(19) . .
O1 U1 O5 90.06(16) . .
O2 U1 O7 92.33(19) . 3_757
O1 U1 O7 86.59(17) . 3_757
O5 U1 O7 81.47(12) . 3_757
O2 U1 O6 89.9(2) . .
O1 U1 O6 90.62(17) . .
O5 U1 O6 159.36(12) . .
O7 U1 O6 77.99(12) 3_757 .
O2 U1 O4 94.73(18) . .
O1 U1 O4 85.97(15) . .
O5 U1 O4 76.25(11) . .
O7 U1 O4 156.46(12) 3_757 .
O6 U1 O4 124.37(11) . .
O2 U1 O3 92.45(18) . .
O1 U1 O3 88.88(15) . .
O5 U1 O3 128.90(12) . .
O7 U1 O3 149.33(12) 3_757 .
O6 U1 O3 71.74(11) . .
O4 U1 O3 52.71(11) . .
O2 U1 C9 95.74(18) . .
O1 U1 C9 85.40(16) . .
O5 U1 C9 102.65(13) . .
O7 U1 C9 170.99(15) 3_757 .
O6 U1 C9 97.97(13) . .
O4 U1 C9 26.41(12) . .
O3 U1 C9 26.41(12) . .

loop_
_geom_bond_atom_site_label_1
_geom_bond_atom_site_label_2
_geom_bond_distance
_geom_bond_site_symmetry_2
C1 O7 1.240(5) .
C1 O6 1.245(5) .
C1 C2 1.500(6) .
C2 C3 1.382(6) .
C2 C7 1.387(6) .
C3 C4 1.364(7) .
C4 C5 1.379(8) .
C4 C8 1.577(8) .
C5 C6 1.395(8) .
C6 C7 1.387(7) .
C6 N1 1.464(7) .
C8 O9 1.165(8) .
C8 O10 1.309(8) .
C9 O3 1.263(5) .
C9 O4 1.264(6) .
C9 C10 1.491(6) .
C9 U1 2.836(4) .
C10 C15 1.386(6) .
C10 C11 1.396(6) .
C11 C12 1.387(6) .
C12 C13 1.382(6) .
C12 N2 1.465(6) .
C13 C14 1.384(6) .
C14 C15 1.384(6) .
C14 C16 1.504(6) 3_858
C16 O8 1.221(6) .
C16 O5 1.266(6) .
C16 C14 1.504(6) 3_858
C17 N3 1.364(12) .
C18 N3 1.374(11) .
C19 N3 1.425(10) .
N1 O12 1.194(7) .
N1 O11 1.203(7) .
N2 O14 1.208(6) .
N2 O13 1.208(6) .
O1 U1 1.763(4) .
O2 U1 1.753(4) .
O3 U1 2.482(3) .
O4 U1 2.449(3) .
O5 U1 2.292(3) .
O6 U1 2.327(3) .
O7 U1 2.320(3) 3_757
U1 O7 2.320(3) 3_757
